data_2223175
loop_
_publ_author_name
'Gowda, B. Thimme'
'Foro, Sabine'
'Suchetan, P. A.'
'Fuess, Hartmut'

_publ_section_title
;
 2,2,2-Tribromo-<i>N</i>-(4-chlorophenyl)acetamide
;
_journal_coeditor_code PK2183
_journal_issue 9
_journal_name_full 'Acta Crystallographica Section E'
_journal_page_first o2172
_journal_paper_doi 10.1107/S1600536809032139
_journal_volume 65
_journal_year 2009
_chemical_formula_iupac 'C8 H5 Br3 Cl N O'
_chemical_formula_moiety 'C8 H5 Br3 Cl N O'
_chemical_formula_sum 'C8 H5 Br3 Cl N O'
_chemical_formula_weight 406.31
_chemical_name_systematic
;
2,2,2-Tribromo-<i>N</i>-(4-chlorophenyl)acetamide
;
_space_group_IT_number 61
_symmetry_cell_setting orthorhombic
_symmetry_space_group_name_Hall '-P 2ac 2ab'
_symmetry_space_group_name_H-M 'P b c a'
_atom_sites_solution_hydrogens geom
_atom_sites_solution_primary direct
_atom_sites_solution_secondary difmap
_audit_creation_method SHELXL-97
_cell_angle_alpha 90.00
_cell_angle_beta 90.00
_cell_angle_gamma 90.00
_cell_formula_units_Z 8
_cell_length_a 9.7332(8)
_cell_length_b 10.2462(9)
_cell_length_c 23.898(2)
_cell_measurement_reflns_used 2849
_cell_measurement_temperature 299(2)
_cell_measurement_theta_max 27.82
_cell_measurement_theta_min 2.56
_cell_volume 2383.3(3)
_computing_cell_refinement
;
CrysAlis RED (Oxford Diffraction, 2009)
;
_computing_data_collection
;
CrysAlis CCD (Oxford Diffraction, 2009)
;
_computing_data_reduction
;
CrysAlis RED (Oxford Diffraction, 2009)
;
_computing_molecular_graphics 'PLATON (Spek, 2009)'
_computing_publication_material 'SHELXL97 (Sheldrick, 2008)'
_computing_structure_refinement 'SHELXL97 (Sheldrick, 2008)'
_computing_structure_solution 'SHELXS97 (Sheldrick, 2008)'
_diffrn_ambient_temperature 299(2)
_diffrn_measured_fraction_theta_full 0.962
_diffrn_measured_fraction_theta_max 0.962
_diffrn_measurement_device_type
;
Oxford Diffraction Xcalibur diffractometer with a Sapphire CCD detector
;
_diffrn_measurement_method
;
Rotation method data acquisition using \w and \f
;
_diffrn_radiation_monochromator graphite
_diffrn_radiation_source 'fine-focus sealed tube'
_diffrn_radiation_type MoK\a
_diffrn_radiation_wavelength 0.71073
_diffrn_reflns_av_R_equivalents 0.0332
_diffrn_reflns_av_sigmaI/netI 0.0397
_diffrn_reflns_limit_h_max 8
_diffrn_reflns_limit_h_min -12
_diffrn_reflns_limit_k_max 9
_diffrn_reflns_limit_k_min -12
_diffrn_reflns_limit_l_max 21
_diffrn_reflns_limit_l_min -29
_diffrn_reflns_number 5692
_diffrn_reflns_theta_full 26.37
_diffrn_reflns_theta_max 26.37
_diffrn_reflns_theta_min 2.70
_diffrn_standards_number 0
_exptl_absorpt_coefficient_mu 10.347
_exptl_absorpt_correction_T_max 0.3549
_exptl_absorpt_correction_T_min 0.1039
_exptl_absorpt_correction_type multi-scan
_exptl_absorpt_process_details '(CrysAlis RED; Oxford Diffraction, 2009)'
_exptl_crystal_colour colourless
_exptl_crystal_density_diffrn 2.265
_exptl_crystal_density_method 'not measured'
_exptl_crystal_description 'long needle'
_exptl_crystal_F_000 1520
_exptl_crystal_size_max 0.40
_exptl_crystal_size_mid 0.16
_exptl_crystal_size_min 0.10
_refine_diff_density_max 2.036
_refine_diff_density_min -0.949
_refine_ls_extinction_method none
_refine_ls_goodness_of_fit_ref 1.042
_refine_ls_hydrogen_treatment mixed
_refine_ls_matrix_type full
_refine_ls_number_parameters 130
_refine_ls_number_reflns 2353
_refine_ls_number_restraints 1
_refine_ls_restrained_S_all 1.042
_refine_ls_R_factor_all 0.1112
_refine_ls_R_factor_gt 0.0797
_refine_ls_shift/su_max 0.005
_refine_ls_shift/su_mean 0.000
_refine_ls_structure_factor_coef Fsqd
_refine_ls_weighting_details 'calc w=1/[\s^2^(Fo^2^)+(0.0891P)^2^+22.8289P] where P=(Fo^2^+2Fc^2^)/3'
_refine_ls_weighting_scheme calc
_refine_ls_wR_factor_gt 0.1881
_refine_ls_wR_factor_ref 0.2053
_reflns_number_gt 1643
_reflns_number_total 2353
_reflns_threshold_expression I>2\s(I)
_cod_data_source_file pk2183.cif
_cod_data_source_block I
_cod_database_code 2223175
_cod_database_fobs_code 2223175

loop_
_symmetry_equiv_pos_as_xyz
'x, y, z'
'-x+1/2, -y, z+1/2'
'x+1/2, -y+1/2, -z'
'-x, y+1/2, -z+1/2'
'-x, -y, -z'
'x-1/2, y, -z-1/2'
'-x-1/2, y-1/2, z'
'x, -y-1/2, z-1/2'

loop_
_atom_site_type_symbol
_atom_site_label
_atom_site_fract_x
_atom_site_fract_y
_atom_site_fract_z
_atom_site_U_iso_or_equiv
_atom_site_adp_type
_atom_site_calc_flag
_atom_site_refinement_flags
_atom_site_occupancy
_atom_site_disorder_assembly
_atom_site_disorder_group
C C1 0.4391(10) 0.4634(8) 0.1037(4) 0.038(2) Uani d . 1 . .
C C2 0.4633(11) 0.3604(9) 0.0673(5) 0.048(2) Uani d . 1 . .
H H2 0.3990 0.2939 0.0633 0.058 Uiso calc R 1 . .
C C3 0.5841(10) 0.3580(10) 0.0369(5) 0.051(3) Uani d . 1 . .
H H3 0.6017 0.2885 0.0129 0.062 Uiso calc R 1 . .
C C4 0.6786(10) 0.4569(10) 0.0418(4) 0.051(3) Uani d . 1 . .
C C5 0.6549(10) 0.5578(10) 0.0790(5) 0.053(3) Uani d . 1 . .
H H5 0.7196 0.6240 0.0829 0.064 Uiso calc R 1 . .
C C6 0.5357(11) 0.5609(9) 0.1103(4) 0.048(2) Uani d . 1 . .
H H6 0.5206 0.6282 0.1357 0.058 Uiso calc R 1 . .
C C7 0.2449(10) 0.5644(8) 0.1518(4) 0.039(2) Uani d . 1 . .
C C8 0.1178(10) 0.5312(8) 0.1876(4) 0.043(2) Uani d . 1 . .
N N1 0.3172(8) 0.4601(6) 0.1361(3) 0.0425(19) Uani d D 1 . .
H H1N 0.283(10) 0.386(6) 0.140(4) 0.051 Uiso d D 1 . .
O O1 0.2715(7) 0.6760(5) 0.1408(3) 0.0521(18) Uani d . 1 . .
Cl Cl1 0.8276(3) 0.4561(4) 0.00254(14) 0.0775(10) Uani d . 1 . .
Br Br1 -0.00883(11) 0.42751(13) 0.14426(6) 0.0737(5) Uani d . 1 . .
Br Br2 0.02425(15) 0.68618(11) 0.21207(7) 0.0817(5) Uani d . 1 . .
Br Br3 0.17735(16) 0.43813(13) 0.25385(5) 0.0792(5) Uani d . 1 . .

loop_
_atom_site_aniso_label
_atom_site_aniso_U_11
_atom_site_aniso_U_22
_atom_site_aniso_U_33
_atom_site_aniso_U_12
_atom_site_aniso_U_13
_atom_site_aniso_U_23
C1 0.053(5) 0.028(4) 0.033(5) 0.007(4) 0.005(4) 0.006(4)
C2 0.054(6) 0.036(5) 0.054(6) 0.003(4) 0.005(5) -0.001(5)
C3 0.047(6) 0.053(6) 0.054(6) 0.017(5) 0.009(5) -0.006(5)
C4 0.040(5) 0.073(7) 0.040(5) 0.011(5) 0.004(4) 0.004(5)
C5 0.040(5) 0.050(6) 0.070(7) -0.004(4) 0.008(5) -0.006(5)
C6 0.055(6) 0.042(5) 0.046(6) 0.001(5) 0.000(5) -0.014(5)
C7 0.042(4) 0.035(5) 0.040(5) -0.001(4) 0.009(4) 0.007(4)
C8 0.053(5) 0.023(4) 0.052(6) 0.002(4) 0.011(5) -0.005(4)
N1 0.051(5) 0.025(4) 0.052(5) 0.002(3) 0.013(4) 0.007(3)
O1 0.056(4) 0.024(3) 0.077(5) 0.003(3) 0.022(4) 0.003(3)
Cl1 0.0468(15) 0.117(3) 0.069(2) 0.0073(16) 0.0172(14) -0.0168(19)
Br1 0.0450(6) 0.0856(9) 0.0904(10) -0.0022(6) -0.0020(6) -0.0336(8)
Br2 0.0900(9) 0.0439(6) 0.1112(12) 0.0043(6) 0.0532(8) -0.0141(7)
Br3 0.0860(9) 0.0990(10) 0.0527(7) -0.0108(7) 0.0088(7) 0.0255(7)

loop_
_atom_type_symbol
_atom_type_description
_atom_type_scat_dispersion_real
_atom_type_scat_dispersion_imag
_atom_type_scat_source
C C 0.0033 0.0016 'International Tables Vol C Tables 4.2.6.8 and 6.1.1.4'
H H 0.0000 0.0000 'International Tables Vol C Tables 4.2.6.8 and 6.1.1.4'
N N 0.0061 0.0033 'International Tables Vol C Tables 4.2.6.8 and 6.1.1.4'
O O 0.0106 0.0060 'International Tables Vol C Tables 4.2.6.8 and 6.1.1.4'
Cl Cl 0.1484 0.1585 'International Tables Vol C Tables 4.2.6.8 and 6.1.1.4'
Br Br -0.2901 2.4595 'International Tables Vol C Tables 4.2.6.8 and 6.1.1.4'

loop_
_geom_angle_atom_site_label_1
_geom_angle_atom_site_label_2
_geom_angle_atom_site_label_3
_geom_angle_site_symmetry_1
_geom_angle_site_symmetry_3
_geom_angle
_geom_angle_publ_flag
C6 C1 C2 . . 120.4(9) ?
C6 C1 N1 . . 121.7(8) ?
C2 C1 N1 . . 117.8(8) ?
C3 C2 C1 . . 119.2(9) ?
C3 C2 H2 . . 120.4 ?
C1 C2 H2 . . 120.4 ?
C4 C3 C2 . . 120.8(9) ?
C4 C3 H3 . . 119.6 ?
C2 C3 H3 . . 119.6 ?
C3 C4 C5 . . 119.6(9) ?
C3 C4 Cl1 . . 120.8(8) ?
C5 C4 Cl1 . . 119.5(8) ?
C6 C5 C4 . . 120.4(9) ?
C6 C5 H5 . . 119.8 ?
C4 C5 H5 . . 119.8 ?
C1 C6 C5 . . 119.5(9) ?
C1 C6 H6 . . 120.2 ?
C5 C6 H6 . . 120.2 ?
O1 C7 N1 . . 126.0(8) ?
O1 C7 C8 . . 120.2(8) ?
N1 C7 C8 . . 113.8(7) ?
C7 C8 Br2 . . 111.5(6) ?
C7 C8 Br1 . . 109.6(6) ?
Br2 C8 Br1 . . 108.4(5) ?
C7 C8 Br3 . . 108.8(7) ?
Br2 C8 Br3 . . 107.4(5) ?
Br1 C8 Br3 . . 111.0(4) ?
C7 N1 C1 . . 125.2(7) ?
C7 N1 H1N . . 119(7) ?
C1 N1 H1N . . 115(7) ?

loop_
_geom_bond_atom_site_label_1
_geom_bond_atom_site_label_2
_geom_bond_site_symmetry_2
_geom_bond_distance
_geom_bond_publ_flag
C1 C6 . 1.380(13) ?
C1 C2 . 1.389(13) ?
C1 N1 . 1.416(12) ?
C2 C3 . 1.382(14) ?
C2 H2 . 0.9300 ?
C3 C4 . 1.374(14) ?
C3 H3 . 0.9300 ?
C4 C5 . 1.383(14) ?
C4 Cl1 . 1.727(10) ?
C5 C6 . 1.382(14) ?
C5 H5 . 0.9300 ?
C6 H6 . 0.9300 ?
C7 O1 . 1.202(10) ?
C7 N1 . 1.334(11) ?
C7 C8 . 1.542(13) ?
C8 Br2 . 1.921(8) ?
C8 Br1 . 1.929(10) ?
C8 Br3 . 1.937(10) ?
N1 H1N . 0.84(5) ?

loop_
_geom_hbond_atom_site_label_D
_geom_hbond_atom_site_label_H
_geom_hbond_atom_site_label_A
_geom_hbond_site_symmetry_A
_geom_hbond_distance_DH
_geom_hbond_distance_HA
_geom_hbond_distance_DA
_geom_hbond_angle_DHA
N1 H1N Br1 . 0.84(5) 2.87(10) 3.197(8) 105(8)
N1 H1N O1 7_655 0.84(5) 2.21(5) 3.038(9) 168(10)

loop_
_geom_torsion_atom_site_label_1
_geom_torsion_atom_site_label_2
_geom_torsion_atom_site_label_3
_geom_torsion_atom_site_label_4
_geom_torsion_site_symmetry_1
_geom_torsion_site_symmetry_2
_geom_torsion_site_symmetry_3
_geom_torsion_site_symmetry_4
_geom_torsion
_geom_torsion_publ_flag
C6 C1 C2 C3 . . . . -1.2(15) ?
N1 C1 C2 C3 . . . . -177.3(9) ?
C1 C2 C3 C4 . . . . -1.1(15) ?
C2 C3 C4 C5 . . . . 2.3(16) ?
C2 C3 C4 Cl1 . . . . -178.3(8) ?
C3 C4 C5 C6 . . . . -1.3(16) ?
Cl1 C4 C5 C6 . . . . 179.3(8) ?
C2 C1 C6 C5 . . . . 2.2(15) ?
N1 C1 C6 C5 . . . . 178.1(9) ?
C4 C5 C6 C1 . . . . -1.0(16) ?
O1 C7 C8 Br2 . . . . -2.7(12) ?
N1 C7 C8 Br2 . . . . 176.9(7) ?
O1 C7 C8 Br1 . . . . 117.4(9) ?
N1 C7 C8 Br1 . . . . -63.0(10) ?
O1 C7 C8 Br3 . . . . -121.0(9) ?
N1 C7 C8 Br3 . . . . 58.6(9) ?
O1 C7 N1 C1 . . . . 0.5(16) ?
C8 C7 N1 C1 . . . . -179.1(9) ?
C6 C1 N1 C7 . . . . 36.9(14) ?
C2 C1 N1 C7 . . . . -147.1(10) ?

loop_
_cod_related_entry_id
_cod_related_entry_database
_cod_related_entry_code
1 ChemSpider 9091769
